data_2219473
loop_
_publ_author_name
'Lv, Lu-Ping'
'Yu, Wei-Ping'
'Yu, Wen-Bo'
'Zhou, Xue-Feng'
'Hu, Xian-Chao'

_publ_section_title
;
 (<i>E</i>)-Methyl
 <i>N</i>'-[1-(4-methoxyphenyl)ethylidene]hydrazinecarboxylate
;
_journal_coeditor_code ZL2130
_journal_issue 9
_journal_name_full 'Acta Crystallographica Section E'
_journal_page_first o1676
_journal_paper_doi 10.1107/S1600536808024264
_journal_volume 64
_journal_year 2008
_chemical_formula_iupac 'C11 H14 N2 O3'
_chemical_formula_moiety 'C11 H14 N2 O3'
_chemical_formula_sum 'C11 H14 N2 O3'
_chemical_formula_weight 222.24
_chemical_name_systematic
;
(<i>E</i>)-Methyl N'-[1-(4-methoxyphenyl)ethylidene]hydrazinecarboxylate
;
_space_group_IT_number 14
_symmetry_cell_setting monoclinic
_symmetry_space_group_name_Hall '-P 2ybc'
_symmetry_space_group_name_H-M 'P 1 21/c 1'
_atom_sites_solution_hydrogens geom
_atom_sites_solution_primary direct
_atom_sites_solution_secondary difmap
_audit_creation_method SHELXL-97
_cell_angle_alpha 90.00
_cell_angle_beta 95.628(3)
_cell_angle_gamma 90.00
_cell_formula_units_Z 4
_cell_length_a 12.416(3)
_cell_length_b 11.113(3)
_cell_length_c 8.073(2)
_cell_measurement_reflns_used 1952
_cell_measurement_temperature 273(2)
_cell_measurement_theta_max 25.0
_cell_measurement_theta_min 1.6
_cell_volume 1108.5(5)
_computing_cell_refinement 'SAINT (Bruker, 2002)'
_computing_data_collection 'SMART (Bruker, 2002)'
_computing_data_reduction 'SAINT (Bruker, 2002)'
_computing_molecular_graphics 'SHELXTL (Sheldrick, 2008)'
_computing_publication_material 'SHELXTL (Sheldrick, 2008)'
_computing_structure_refinement 'SHELXL97 (Sheldrick, 2008)'
_computing_structure_solution 'SHELXS97 (Sheldrick, 2008)'
_diffrn_ambient_temperature 273(2)
_diffrn_measured_fraction_theta_full 0.991
_diffrn_measured_fraction_theta_max 0.991
_diffrn_measurement_device_type 'Bruker SMART CCD area-detector'
_diffrn_measurement_method '\f and \w'
_diffrn_radiation_monochromator graphite
_diffrn_radiation_source 'fine-focus sealed tube'
_diffrn_radiation_type MoK\a
_diffrn_radiation_wavelength 0.71073
_diffrn_reflns_av_R_equivalents 0.0303
_diffrn_reflns_av_sigmaI/netI 0.0243
_diffrn_reflns_limit_h_max 14
_diffrn_reflns_limit_h_min -14
_diffrn_reflns_limit_k_max 11
_diffrn_reflns_limit_k_min -13
_diffrn_reflns_limit_l_max 9
_diffrn_reflns_limit_l_min -9
_diffrn_reflns_number 7124
_diffrn_reflns_theta_full 25.04
_diffrn_reflns_theta_max 25.04
_diffrn_reflns_theta_min 1.65
_exptl_absorpt_coefficient_mu 0.098
_exptl_absorpt_correction_T_max 0.9775
_exptl_absorpt_correction_T_min 0.9723
_exptl_absorpt_correction_type multi-scan
_exptl_absorpt_process_details '(SADABS; Bruker, 2002)'
_exptl_crystal_colour colourless
_exptl_crystal_density_diffrn 1.332
_exptl_crystal_density_method 'not measured'
_exptl_crystal_description Block
_exptl_crystal_F_000 472
_exptl_crystal_size_max 0.30
_exptl_crystal_size_mid 0.26
_exptl_crystal_size_min 0.25
_refine_diff_density_max 0.191
_refine_diff_density_min -0.144
_refine_ls_extinction_coef 0.042(4)
_refine_ls_extinction_expression Fc^*^=kFc[1+0.001xFc^2^\l^3^/sin(2\q)]^-1/4^
_refine_ls_extinction_method 'SHELXL97 (Sheldrick, 2008)'
_refine_ls_goodness_of_fit_ref 1.067
_refine_ls_hydrogen_treatment mixed
_refine_ls_matrix_type full
_refine_ls_number_parameters 153
_refine_ls_number_reflns 1952
_refine_ls_number_restraints 0
_refine_ls_restrained_S_all 1.067
_refine_ls_R_factor_all 0.0447
_refine_ls_R_factor_gt 0.0362
_refine_ls_shift/su_max 0.001
_refine_ls_shift/su_mean 0.000
_refine_ls_structure_factor_coef Fsqd
_refine_ls_weighting_details 'calc w=1/[\s^2^(Fo^2^)+(0.0461P)^2^+0.2826P] where P=(Fo^2^+2Fc^2^)/3'
_refine_ls_weighting_scheme calc
_refine_ls_wR_factor_gt 0.0955
_refine_ls_wR_factor_ref 0.1017
_reflns_number_gt 1624
_reflns_number_total 1952
_reflns_threshold_expression I>2\s(I)
_cod_data_source_file zl2130.cif
_cod_data_source_block I
_cod_depositor_comments
;
The following automatic conversions were performed:
'_symmetry_cell_setting' value 'Monoclinic' changed to 'monoclinic'
according to '/home/saulius/struct/CIF-dictionaries/cif_core.dic'
dictionary named 'cif_core.dic' version 2.4.1 from 2010-06-29.

Automatic conversion script
Id: cif_fix_enum 1527 2010-12-29 10:47:43Z saulius 

The following automatic conversions were performed:

'_symmetry_cell_setting' value 'Monoclinic' changed to 'monoclinic'
according to /home/saulius/struct/CIF-dictionaries/cif_core.dic
dictionary named 'cif_core.dic' version 2.4.1 from 2010-06-29.

Automatic conversion script
Id: cif_fix_values 1715 2011-07-08 13:25:40Z adriana 
;
_cod_original_sg_symbol_H-M 'P 21/c'
_cod_database_code 2219473
_cod_database_fobs_code 2219473

loop_
_symmetry_equiv_pos_as_xyz
'x, y, z'
'-x, y+1/2, -z+1/2'
'-x, -y, -z'
'x, -y-1/2, z-1/2'

loop_
_atom_site_type_symbol
_atom_site_label
_atom_site_fract_x
_atom_site_fract_y
_atom_site_fract_z
_atom_site_U_iso_or_equiv
_atom_site_adp_type
_atom_site_calc_flag
_atom_site_refinement_flags
_atom_site_occupancy
H H2A 0.6796(14) 0.1822(17) 0.308(2) 0.059(5) Uiso d . 1
C C7 0.96977(11) 0.12453(12) 0.16378(16) 0.0297(3) Uani d . 1
C C8 0.85779(11) 0.12580(12) 0.21369(16) 0.0317(3) Uani d . 1
C C10 0.62251(11) 0.29834(13) 0.14528(18) 0.0348(3) Uani d . 1
C C3 1.18244(11) 0.12536(13) 0.07457(18) 0.0341(3) Uani d . 1
C C5 1.04408(11) 0.03686(13) 0.22113(17) 0.0351(4) Uani d . 1
H H5 1.0223 -0.0236 0.2902 0.042 Uiso calc R 1
C C6 1.00522(11) 0.21282(12) 0.05809(17) 0.0348(4) Uani d . 1
H H6 0.9574 0.2727 0.0174 0.042 Uiso calc R 1
C C2 1.14990(11) 0.03671(13) 0.17850(18) 0.0375(4) Uani d . 1
H H2 1.1983 -0.0225 0.2196 0.045 Uiso calc R 1
C C4 1.10911(11) 0.21306(13) 0.01308(18) 0.0364(4) Uani d . 1
H H4 1.1305 0.2720 -0.0587 0.044 Uiso calc R 1
C C1 1.36336(12) 0.05169(17) 0.0921(2) 0.0551(5) Uani d . 1
H H1A 1.3691 0.0574 0.2113 0.083 Uiso calc R 1
H H1B 1.4320 0.0704 0.0531 0.083 Uiso calc R 1
H H1C 1.3425 -0.0286 0.0588 0.083 Uiso calc R 1
C C11 0.44286(12) 0.36579(16) 0.1528(2) 0.0528(5) Uani d . 1
H H11A 0.4628 0.4492 0.1589 0.079 Uiso calc R 1
H H11B 0.3810 0.3529 0.2132 0.079 Uiso calc R 1
H H11C 0.4254 0.3433 0.0385 0.079 Uiso calc R 1
O O1 1.28412(8) 0.13431(10) 0.02268(14) 0.0460(3) Uani d . 1
O O3 0.53202(8) 0.29346(10) 0.22464(14) 0.0467(3) Uani d . 1
O O2 0.63408(8) 0.36576(10) 0.03058(13) 0.0432(3) Uani d . 1
N N1 0.79718(9) 0.21424(11) 0.15959(14) 0.0350(3) Uani d . 1
N N2 0.69424(10) 0.21707(12) 0.21353(17) 0.0391(3) Uani d . 1
C C9 0.82244(12) 0.02704(14) 0.3229(2) 0.0439(4) Uani d . 1
H H9A 0.8329 0.0521 0.4372 0.066 Uiso calc R 1
H H9B 0.8646 -0.0439 0.3082 0.066 Uiso calc R 1
H H9C 0.7472 0.0098 0.2933 0.066 Uiso calc R 1

loop_
_atom_site_aniso_label
_atom_site_aniso_U_11
_atom_site_aniso_U_22
_atom_site_aniso_U_33
_atom_site_aniso_U_12
_atom_site_aniso_U_13
_atom_site_aniso_U_23
C7 0.0318(7) 0.0303(7) 0.0271(7) -0.0005(5) 0.0034(5) -0.0038(5)
C8 0.0343(7) 0.0334(8) 0.0277(7) -0.0011(6) 0.0052(5) -0.0037(6)
C10 0.0317(7) 0.0391(8) 0.0346(8) 0.0006(6) 0.0082(6) -0.0059(7)
C3 0.0301(7) 0.0370(8) 0.0357(8) 0.0004(6) 0.0048(6) -0.0050(6)
C5 0.0388(8) 0.0333(8) 0.0336(8) 0.0002(6) 0.0058(6) 0.0038(6)
C6 0.0342(7) 0.0328(8) 0.0374(8) 0.0051(6) 0.0041(6) 0.0021(6)
C2 0.0362(8) 0.0357(8) 0.0403(8) 0.0086(6) 0.0021(6) 0.0019(6)
C4 0.0361(8) 0.0354(8) 0.0386(8) -0.0008(6) 0.0079(6) 0.0049(6)
C1 0.0332(8) 0.0649(12) 0.0680(12) 0.0125(8) 0.0084(8) 0.0035(9)
C11 0.0314(8) 0.0592(11) 0.0684(12) 0.0078(7) 0.0075(7) 0.0000(9)
O1 0.0304(5) 0.0522(7) 0.0565(7) 0.0053(5) 0.0107(5) 0.0060(5)
O3 0.0316(5) 0.0567(7) 0.0539(7) 0.0066(5) 0.0153(5) 0.0079(5)
O2 0.0425(6) 0.0493(7) 0.0396(6) 0.0093(5) 0.0125(5) 0.0054(5)
N1 0.0308(6) 0.0412(7) 0.0345(7) 0.0028(5) 0.0097(5) 0.0002(5)
N2 0.0330(6) 0.0467(8) 0.0393(7) 0.0047(5) 0.0131(5) 0.0059(6)
C9 0.0379(8) 0.0442(9) 0.0516(9) 0.0011(7) 0.0144(7) 0.0075(7)

loop_
_atom_type_symbol
_atom_type_description
_atom_type_scat_dispersion_real
_atom_type_scat_dispersion_imag
_atom_type_scat_source
C C 0.0033 0.0016 'International Tables Vol C Tables 4.2.6.8 and 6.1.1.4'
H H 0.0000 0.0000 'International Tables Vol C Tables 4.2.6.8 and 6.1.1.4'
N N 0.0061 0.0033 'International Tables Vol C Tables 4.2.6.8 and 6.1.1.4'
O O 0.0106 0.0060 'International Tables Vol C Tables 4.2.6.8 and 6.1.1.4'

loop_
_geom_angle_atom_site_label_1
_geom_angle_atom_site_label_2
_geom_angle_atom_site_label_3
_geom_angle
C5 C7 C6 117.16(13)
C5 C7 C8 121.66(12)
C6 C7 C8 121.18(12)
N1 C8 C7 116.53(12)
N1 C8 C9 124.24(13)
C7 C8 C9 119.23(12)
O2 C10 N2 127.18(13)
O2 C10 O3 123.74(13)
N2 C10 O3 109.08(13)
O1 C3 C2 124.78(13)
O1 C3 C4 115.44(13)
C2 C3 C4 119.78(13)
C7 C5 C2 122.07(13)
C7 C5 H5 119.0
C2 C5 H5 119.0
C4 C6 C7 121.48(13)
C4 C6 H6 119.3
C7 C6 H6 119.3
C3 C2 C5 119.33(13)
C3 C2 H2 120.3
C5 C2 H2 120.3
C6 C4 C3 120.17(13)
C6 C4 H4 119.9
C3 C4 H4 119.9
O1 C1 H1A 109.5
O1 C1 H1B 109.5
H1A C1 H1B 109.5
O1 C1 H1C 109.5
H1A C1 H1C 109.5
H1B C1 H1C 109.5
O3 C11 H11A 109.5
O3 C11 H11B 109.5
H11A C11 H11B 109.5
O3 C11 H11C 109.5
H11A C11 H11C 109.5
H11B C11 H11C 109.5
C3 O1 C1 117.08(12)
C10 O3 C11 115.40(12)
C8 N1 N2 115.82(12)
C10 N2 N1 118.55(13)
C10 N2 H2A 117.4(12)
N1 N2 H2A 122.0(11)
C8 C9 H9A 109.5
C8 C9 H9B 109.5
H9A C9 H9B 109.5
C8 C9 H9C 109.5
H9A C9 H9C 109.5
H9B C9 H9C 109.5

loop_
_geom_bond_atom_site_label_1
_geom_bond_atom_site_label_2
_geom_bond_distance
C7 C5 1.3896(19)
C7 C6 1.399(2)
C7 C8 1.4850(19)
C8 N1 1.2878(18)
C8 C9 1.500(2)
C10 O2 1.2105(17)
C10 N2 1.3476(19)
C10 O3 1.3479(17)
C3 O1 1.3722(17)
C3 C2 1.380(2)
C3 C4 1.392(2)
C5 C2 1.390(2)
C5 H5 0.9300
C6 C4 1.3740(19)
C6 H6 0.9300
C2 H2 0.9300
C4 H4 0.9300
C1 O1 1.4201(19)
C1 H1A 0.9600
C1 H1B 0.9600
C1 H1C 0.9600
C11 O3 1.4429(19)
C11 H11A 0.9600
C11 H11B 0.9600
C11 H11C 0.9600
N1 N2 1.3905(16)
N2 H2A 0.891(19)
C9 H9A 0.9600
C9 H9B 0.9600
C9 H9C 0.9600

loop_
_geom_hbond_atom_site_label_D
_geom_hbond_atom_site_label_H
_geom_hbond_atom_site_label_A
_geom_hbond_site_symmetry_A
_geom_hbond_distance_DH
_geom_hbond_distance_HA
_geom_hbond_distance_DA
_geom_hbond_angle_DHA
_geom_hbond_publ_flag
N2 H2A O2 4_566 0.89(2) 2.01(2) 2.8864(17) 169.0 yes
C4 H4 Cg1 4_565 0.93 2.87 3.6488(19) 142 yes

loop_
_cod_related_entry_id
_cod_related_entry_database
_cod_related_entry_code
1 ChemSpider 7855805
